data_4330572
loop_
_publ_author_name
'Victor N. Khrustalev'
'Svetlana O. Kostenko'
'Mikhail I. Buzin'
'Alexander A. Korlyukov'
'Yan V. Zubavichus'
'Michael A. Kurykin'
'Mikhail Yu. Antipin'

_publ_section_title
;
 Highly Flexible Molecule "Chameleon": Reversible Thermochromism and Phase
 Transitions in Solid Copper(II) Diiminate Cu[CF3-C(NH)-CF=C(NH)-CF3]2
;
_journal_name_full 'Inorganic Chemistry'
_journal_page_first 10590
_journal_page_last 10602
_journal_paper_doi 10.1021/ic300814w
_journal_volume 51
_journal_year 2012
_chemical_formula_moiety 'C10 H4 Cu F14 N4'
_chemical_formula_sum 'C10 H4 Cu F14 N4'
_chemical_formula_weight 509.71
_chemical_name_systematic
; 
 ? 
;
_space_group_IT_number 14
_symmetry_cell_setting monoclinic
_symmetry_space_group_name_Hall '-P 2yn'
_symmetry_space_group_name_H-M 'P 1 21/n 1'
_atom_sites_solution_hydrogens geom
_atom_sites_solution_primary direct
_atom_sites_solution_secondary difmap
_audit_creation_method SHELXL-97
_cell_angle_alpha 90.00
_cell_angle_beta 90.6080(10)
_cell_angle_gamma 90.00
_cell_formula_units_Z 2
_cell_length_a 8.1027(5)
_cell_length_b 9.7053(6)
_cell_length_c 9.4485(6)
_cell_measurement_reflns_used 5343
_cell_measurement_temperature 100(2)
_cell_measurement_theta_max 30.20
_cell_measurement_theta_min 3.01
_cell_volume 742.98(8)
_computing_cell_refinement 'SAINTPlus, v. 6.2 (Bruker, 2001)'
_computing_data_collection 'APEX2 (Bruker, 2005)'
_computing_data_reduction 'SAINTPlus, v. 6.2 (Bruker, 2001)'
_computing_molecular_graphics 'SHELXTL (Sheldrick, 2008)'
_computing_publication_material 'SHELXTL (Sheldrick, 2008)'
_computing_structure_refinement 'SHELXTL (Sheldrick, 2008)'
_computing_structure_solution 'SHELXTL (Sheldrick, 2008)'
_diffrn_ambient_temperature 100(2)
_diffrn_measured_fraction_theta_full 0.985
_diffrn_measured_fraction_theta_max 0.985
_diffrn_measurement_device_type 'Bruker APEX-II CCD'
_diffrn_measurement_method '\f and \w scans'
_diffrn_radiation_monochromator graphite
_diffrn_radiation_source 'fine-focus sealed tube'
_diffrn_radiation_type MoK\a
_diffrn_radiation_wavelength 0.71073
_diffrn_reflns_av_R_equivalents 0.0251
_diffrn_reflns_av_sigmaI/netI 0.0193
_diffrn_reflns_limit_h_max 11
_diffrn_reflns_limit_h_min -11
_diffrn_reflns_limit_k_max 13
_diffrn_reflns_limit_k_min -13
_diffrn_reflns_limit_l_max 13
_diffrn_reflns_limit_l_min -13
_diffrn_reflns_number 9140
_diffrn_reflns_theta_full 30.18
_diffrn_reflns_theta_max 30.18
_diffrn_reflns_theta_min 3.01
_exptl_absorpt_coefficient_mu 1.641
_exptl_absorpt_correction_T_max 0.714
_exptl_absorpt_correction_T_min 0.684
_exptl_absorpt_correction_type multi-scan
_exptl_absorpt_process_details 'SADABS (Sheldrick, 2003)'
_exptl_crystal_colour green
_exptl_crystal_density_diffrn 2.278
_exptl_crystal_description prism
_exptl_crystal_F_000 494
_exptl_crystal_size_max 0.25
_exptl_crystal_size_mid 0.24
_exptl_crystal_size_min 0.22
_refine_diff_density_max 0.411
_refine_diff_density_min -0.540
_refine_diff_density_rms 0.063
_refine_ls_extinction_method none
_refine_ls_goodness_of_fit_ref 1.000
_refine_ls_hydrogen_treatment constr
_refine_ls_matrix_type full
_refine_ls_number_parameters 133
_refine_ls_number_reflns 2169
_refine_ls_number_restraints 0
_refine_ls_restrained_S_all 1.000
_refine_ls_R_factor_all 0.0225
_refine_ls_R_factor_gt 0.0208
_refine_ls_shift/su_max 0.000
_refine_ls_shift/su_mean 0.000
_refine_ls_structure_factor_coef Fsqd
_refine_ls_weighting_details 'calc w=1/[\s^2^(Fo^2^)+(0.0290P)^2^+0.3480P] where P=(Fo^2^+2Fc^2^)/3'
_refine_ls_weighting_scheme calc
_refine_ls_wR_factor_gt 0.0533
_refine_ls_wR_factor_ref 0.0541
_reflns_number_gt 2046
_reflns_number_total 2169
_reflns_threshold_expression I>2\s(I)
_cod_data_source_file ic300814w_si_001_1.cif
_cod_data_source_block I_alpha1
_cod_original_sg_symbol_H-M 'P 21/n'
_cod_database_code 4330572

loop_
_symmetry_equiv_pos_as_xyz
'x, y, z'
'-x+1/2, y+1/2, -z+1/2'
'-x, -y, -z'
'x-1/2, -y-1/2, z-1/2'

loop_
_atom_site_label
_atom_site_type_symbol
_atom_site_fract_x
_atom_site_fract_y
_atom_site_fract_z
_atom_site_U_iso_or_equiv
_atom_site_adp_type
_atom_site_occupancy
_atom_site_symmetry_multiplicity
_atom_site_calc_flag
_atom_site_refinement_flags
Cu1 Cu 0.0000 1.0000 0.5000 0.00951(6) Uani 1 2 d S
F1 F 0.39074(9) 0.59996(7) 0.38504(8) 0.01837(15) Uani 1 1 d .
F2 F 0.54460(8) 0.77441(8) 0.33601(8) 0.01729(15) Uani 1 1 d .
F3 F 0.32575(9) 0.73384(8) 0.21135(8) 0.01883(15) Uani 1 1 d .
F4 F 0.47941(9) 0.75549(8) 0.61938(8) 0.01806(15) Uani 1 1 d .
F5 F 0.54377(9) 0.96482(8) 0.79804(8) 0.01810(15) Uani 1 1 d .
F6 F 0.37188(10) 0.82619(8) 0.89631(8) 0.02038(16) Uani 1 1 d .
F7 F 0.32633(10) 1.04500(9) 0.89697(8) 0.02035(16) Uani 1 1 d .
N1 N 0.15559(11) 0.88542(10) 0.39475(10) 0.01305(18) Uani 1 1 d .
H1 H 0.1339 0.8749 0.3039 0.016 Uiso 1 1 calc R
N2 N 0.15416(12) 1.00321(9) 0.65980(11) 0.01216(18) Uani 1 1 d .
H2 H 0.1317 1.0626 0.7272 0.015 Uiso 1 1 calc R
C1 C 0.28772(13) 0.82254(11) 0.44258(11) 0.01149(19) Uani 1 1 d .
C2 C 0.34751(13) 0.83615(11) 0.58033(12) 0.01268(19) Uani 1 1 d .
C3 C 0.28707(13) 0.92827(11) 0.67977(11) 0.01118(19) Uani 1 1 d .
C4 C 0.38792(13) 0.73154(11) 0.34282(12) 0.0130(2) Uani 1 1 d .
C5 C 0.38328(14) 0.94086(12) 0.81897(12) 0.0134(2) Uani 1 1 d .

loop_
_atom_site_aniso_label
_atom_site_aniso_U_11
_atom_site_aniso_U_22
_atom_site_aniso_U_33
_atom_site_aniso_U_23
_atom_site_aniso_U_13
_atom_site_aniso_U_12
Cu1 0.00807(9) 0.01058(10) 0.00984(9) -0.00045(6) -0.00113(6) 0.00136(6)
F1 0.0218(3) 0.0123(3) 0.0211(3) -0.0013(3) 0.0050(3) 0.0024(3)
F2 0.0101(3) 0.0203(3) 0.0216(4) -0.0017(3) 0.0031(2) 0.0001(3)
F3 0.0180(3) 0.0261(4) 0.0123(3) -0.0050(3) -0.0014(3) 0.0050(3)
F4 0.0166(3) 0.0204(3) 0.0170(3) -0.0021(3) -0.0048(3) 0.0104(3)
F5 0.0117(3) 0.0229(4) 0.0197(3) -0.0023(3) -0.0041(3) -0.0003(3)
F6 0.0227(4) 0.0216(4) 0.0168(3) 0.0069(3) -0.0051(3) 0.0003(3)
F7 0.0217(4) 0.0245(4) 0.0147(3) -0.0080(3) -0.0048(3) 0.0081(3)
N1 0.0115(4) 0.0162(4) 0.0114(4) -0.0013(3) -0.0012(3) 0.0019(3)
N2 0.0120(4) 0.0129(4) 0.0115(4) -0.0016(3) -0.0014(3) 0.0020(3)
C1 0.0111(4) 0.0111(5) 0.0123(5) -0.0016(3) 0.0010(4) -0.0002(3)
C2 0.0112(4) 0.0131(5) 0.0137(5) 0.0000(4) -0.0021(4) 0.0038(4)
C3 0.0109(4) 0.0122(5) 0.0105(4) 0.0004(4) -0.0013(3) -0.0008(4)
C4 0.0115(5) 0.0144(5) 0.0132(5) -0.0014(4) 0.0000(4) 0.0010(4)
C5 0.0126(5) 0.0149(5) 0.0126(5) -0.0007(4) -0.0021(4) 0.0022(4)

loop_
_atom_type_symbol
_atom_type_description
_atom_type_scat_dispersion_real
_atom_type_scat_dispersion_imag
_atom_type_scat_source
C C 0.0033 0.0016 'International Tables Vol C Tables 4.2.6.8 and 6.1.1.4'
H H 0.0000 0.0000 'International Tables Vol C Tables 4.2.6.8 and 6.1.1.4'
N N 0.0061 0.0033 'International Tables Vol C Tables 4.2.6.8 and 6.1.1.4'
F F 0.0171 0.0103 'International Tables Vol C Tables 4.2.6.8 and 6.1.1.4'
Cu Cu 0.3201 1.2651 'International Tables Vol C Tables 4.2.6.8 and 6.1.1.4'

loop_
_geom_angle_atom_site_label_1
_geom_angle_atom_site_label_2
_geom_angle_atom_site_label_3
_geom_angle
N2 Cu1 N1 89.53(4)
C1 N1 Cu1 128.14(8)
C1 N1 H1 115.9
Cu1 N1 H1 115.9
C3 N2 Cu1 128.38(8)
C3 N2 H2 115.8
Cu1 N2 H2 115.8
N1 C1 C2 123.69(10)
N1 C1 C4 119.58(10)
C2 C1 C4 116.71(9)
F4 C2 C3 117.66(10)
F4 C2 C1 117.40(9)
C3 C2 C1 124.91(10)
N2 C3 C2 123.65(10)
N2 C3 C5 119.38(10)
C2 C3 C5 116.97(9)
F3 C4 F1 107.36(9)
F3 C4 F2 107.38(9)
F1 C4 F2 107.33(9)
F3 C4 C1 111.45(9)
F1 C4 C1 112.00(9)
F2 C4 C1 111.09(9)
F6 C5 F7 107.60(9)
F6 C5 F5 107.39(9)
F7 C5 F5 106.98(9)
F6 C5 C3 111.54(9)
F7 C5 C3 111.08(9)
F5 C5 C3 112.01(9)

loop_
_geom_bond_atom_site_label_1
_geom_bond_atom_site_label_2
_geom_bond_distance
Cu1 N2 1.9496(10)
Cu1 N1 1.9600(10)
F1 C4 1.3379(13)
F2 C4 1.3382(13)
F3 C4 1.3357(13)
F4 C2 1.3721(12)
F5 C5 1.3378(13)
F6 C5 1.3350(13)
F7 C5 1.3360(13)
N1 C1 1.3087(14)
N1 H1 0.8800
N2 C3 1.3116(14)
N2 H2 0.8800
C1 C2 1.3902(15)
C1 C4 1.5310(15)
C2 C3 1.3898(15)
C3 C5 1.5267(16)

loop_
_geom_hbond_atom_site_label_D
_geom_hbond_atom_site_label_H
_geom_hbond_atom_site_label_A
_geom_hbond_site_symmetry_A
_geom_hbond_distance_DH
_geom_hbond_distance_HA
_geom_hbond_distance_DA
_geom_hbond_angle_DHA
N1 H1 F4 4_575 0.88 2.48 3.2561(13) 147
N2 H2 F4 2_556 0.88 2.54 3.4012(13) 167

loop_
_geom_torsion_atom_site_label_1
_geom_torsion_atom_site_label_2
_geom_torsion_atom_site_label_3
_geom_torsion_atom_site_label_4
_geom_torsion
N2 Cu1 N1 C1 11.75(10)
N1 Cu1 N2 C3 -11.49(10)
Cu1 N1 C1 C2 -5.04(17)
Cu1 N1 C1 C4 176.89(8)
N1 C1 C2 F4 174.77(10)
C4 C1 C2 F4 -7.11(15)
N1 C1 C2 C3 -7.37(18)
C4 C1 C2 C3 170.76(10)
Cu1 N2 C3 C2 4.52(17)
Cu1 N2 C3 C5 -175.51(8)
F4 C2 C3 N2 -174.47(10)
C1 C2 C3 N2 7.67(18)
F4 C2 C3 C5 5.56(15)
C1 C2 C3 C5 -172.30(10)
N1 C1 C4 F3 2.62(14)
C2 C1 C4 F3 -175.58(9)
N1 C1 C4 F1 -117.67(11)
C2 C1 C4 F1 64.12(13)
N1 C1 C4 F2 122.33(11)
C2 C1 C4 F2 -55.88(13)
N2 C3 C5 F6 111.68(11)
C2 C3 C5 F6 -68.35(13)
N2 C3 C5 F7 -8.36(15)
C2 C3 C5 F7 171.61(10)
N2 C3 C5 F5 -127.92(11)
C2 C3 C5 F5 52.05(13)
